data_2020734
loop_
_publ_author_name
'Wu, Yun-Deng'
'Zhang, Xiao-Lei'
'Liu, Xiao-Hong'
'Xu, Jian'
'Zhang, Mei'
'Shen, Kun'
'Zhang, Si-Han'
'He, Yong-Mei'
'Ma, Yan'
'Zhang, Ai-Hua'

_publ_section_title
;
 The preparation, characterization, structure and dissolution analysis of
 apremilast solvatomorphs
;
_journal_coeditor_code FM3048
_journal_issue 4
_journal_name_full 'Acta Crystallographica Section C Structural Chemistry'
_journal_paper_doi 10.1107/S2053229617002984
_journal_volume 73
_journal_year 2017
_chemical_formula_iupac 'C22 H24 N2 O7 S, 0.5C4 H8 O2'
_chemical_formula_moiety 'C22 H24 N2 O7 S, 0.5(C4 H8 O2)'
_chemical_formula_sum 'C24 H28 N2 O8 S'
_chemical_formula_weight 504.54
_chemical_name_systematic
'(<i>S</i>)-2-[1-(3-Ethoxy-4-methoxyphenyl)-2-(methylsulfonyl)ethyl]-4-acetamidoisoindoline-1,3-dione ethyl acetate hemisolvate'
_space_group_crystal_system tetragonal
_space_group_IT_number 92
_space_group_name_Hall 'P 4abw 2nw'
_space_group_name_H-M_alt 'P 41 21 2'
_symmetry_space_group_name_Hall 'P 4abw 2nw'
_symmetry_space_group_name_H-M 'P 41 21 2'
_atom_sites_solution_hydrogens mixed
_cell_angle_alpha 90
_cell_angle_beta 90
_cell_angle_gamma 90
_cell_formula_units_Z 8
_cell_length_a 13.0307(18)
_cell_length_b 13.0307(18)
_cell_length_c 29.754(6)
_cell_measurement_reflns_used 25
_cell_measurement_temperature 293.15
_cell_measurement_theta_max 12
_cell_measurement_theta_min 9
_cell_volume 5052.2(14)
_computing_cell_refinement '<i>CAD-4 EXPRESS</i> (Enraf--Nonius, 1989)'
_computing_data_collection '<i>CAD-4 EXPRESS</i> (Enraf--Nonius, 1989)'
_computing_data_reduction 'XCAD4 (Harms & Wocadlo, 1995)'
_computing_molecular_graphics 'OLEX2 (Dolomanov <i>et al.</i>,  2009)'
_computing_publication_material 'OLEX2 (Dolomanov <i>et al.</i>,  2009) and PLATON (Spek, 2009)'
_computing_structure_refinement 'SHELXL2014 (Sheldrick, 2015b)'
_computing_structure_solution 'SHELXT (Sheldrick, 2015a)'
_diffrn_ambient_temperature 293.15
_diffrn_measured_fraction_theta_full 0.996
_diffrn_measured_fraction_theta_max 0.993
_diffrn_measurement_device_type 'Enraf--Nonius CAD-4'
_diffrn_measurement_method \w/2\q
_diffrn_radiation_type MoK\a
_diffrn_radiation_wavelength 0.71073
_diffrn_reflns_av_R_equivalents 0.0610
_diffrn_reflns_limit_h_max 15
_diffrn_reflns_limit_h_min -15
_diffrn_reflns_limit_k_max 0
_diffrn_reflns_limit_k_min -15
_diffrn_reflns_limit_l_max 0
_diffrn_reflns_limit_l_min -35
_diffrn_reflns_number 7571
_diffrn_reflns_theta_full 25.242
_diffrn_reflns_theta_max 25.364
_diffrn_reflns_theta_min 1.706
_diffrn_standards_decay_% 1
_diffrn_standards_interval_count 60
_diffrn_standards_number 1
_exptl_absorpt_coefficient_mu 0.178
_exptl_absorpt_correction_type none
_exptl_crystal_colour colourless
_exptl_crystal_density_diffrn 1.327
_exptl_crystal_description block
_exptl_crystal_F_000 2128
_exptl_crystal_size_max 0.3
_exptl_crystal_size_mid 0.2
_exptl_crystal_size_min 0.1
_refine_diff_density_max 0.167
_refine_diff_density_min -0.219
_refine_ls_abs_structure_details
;
Flack <i>x</i> determined using 807 quotients [(I+)-(I-)]/[(I+)+(I-)]
(Parsons <i>et al.</i>,  2013)
;
_refine_ls_abs_structure_Flack -0.03(10)
_refine_ls_extinction_method none
_refine_ls_goodness_of_fit_ref 0.957
_refine_ls_hydrogen_treatment constr
_refine_ls_matrix_type full
_refine_ls_number_parameters 345
_refine_ls_number_reflns 4617
_refine_ls_number_restraints 32
_refine_ls_restrained_S_all 0.963
_refine_ls_R_factor_all 0.1040
_refine_ls_R_factor_gt 0.0576
_refine_ls_shift/su_max 0.001
_refine_ls_shift/su_mean 0.000
_refine_ls_structure_factor_coef Fsqd
_refine_ls_weighting_details 'w=1/[\s^2^(Fo^2^)+(0.0670P)^2^] where P=(Fo^2^+2Fc^2^)/3'
_refine_ls_weighting_scheme calc
_refine_ls_wR_factor_gt 0.1208
_refine_ls_wR_factor_ref 0.1431
_reflns_number_gt 2777
_reflns_number_total 4617
_reflns_threshold_expression 'I > 2\s(I)'
_cod_data_source_file fm3048sup1.cif
_cod_data_source_block 1
_cod_original_cell_volume 5052.2(17)
_cod_database_code 2020734
_shelx_space_group_comment
;
The symmetry employed for this shelxl refinement is uniquely defined
by the following loop, which should always be used as a source of
symmetry information in preference to the above space-group names.
They are only intended as comments.
;

loop_
_space_group_symop_operation_xyz
'x, y, z'
'-y+1/2, x+1/2, z+1/4'
'-x, -y, z+1/2'
'y+1/2, -x+1/2, z+3/4'
'x+1/2, -y+1/2, -z+3/4'
'y, x, -z'
'-x+1/2, y+1/2, -z+1/4'
'-y, -x, -z+1/2'

loop_
_atom_site_type_symbol
_atom_site_label
_atom_site_fract_x
_atom_site_fract_y
_atom_site_fract_z
_atom_site_U_iso_or_equiv
_atom_site_adp_type
_atom_site_calc_flag
_atom_site_occupancy
_atom_site_disorder_assembly
_atom_site_disorder_group
S S1 0.84057(12) 0.60020(12) 0.53731(5) 0.0522(4) Uani d 1 . .
O O1 0.9254(3) 0.5579(3) 0.56191(16) 0.0721(13) Uani d 1 . .
O O2 0.7935(3) 0.6922(3) 0.55414(14) 0.0679(12) Uani d 1 . .
O O3 0.4666(3) 0.2486(3) 0.48318(14) 0.0641(12) Uani d 1 . .
O O4 0.4491(3) 0.1140(3) 0.54722(15) 0.0705(13) Uani d 1 . .
O O5 0.5361(3) 0.6031(3) 0.55366(13) 0.0593(11) Uani d 1 . .
O O6 0.7587(3) 0.5242(3) 0.66688(13) 0.0544(10) Uani d 1 . .
O O7 0.6748(4) 0.8016(3) 0.78838(15) 0.0742(13) Uani d 1 . .
N N1 0.6583(3) 0.5423(3) 0.60341(14) 0.0415(10) Uani d 1 . .
N N2 0.7012(4) 0.6828(4) 0.73425(15) 0.0529(13) Uani d 1 . .
H H2 0.7386 0.6305 0.7276 0.063 Uiso d 1 . .
C C1 0.7060(4) 0.4613(4) 0.57588(18) 0.0423(13) Uani d 1 . .
H H1 0.7658 0.4360 0.5925 0.051 Uiso calc 1 . .
C C2 0.7453(4) 0.5045(4) 0.53158(18) 0.0433(12) Uani d 1 . .
H H2A 0.6878 0.5331 0.5151 0.052 Uiso calc 1 . .
H H2B 0.7732 0.4486 0.5138 0.052 Uiso calc 1 . .
C C3 0.8786(6) 0.6213(6) 0.4821(2) 0.077(2) Uani d 1 . .
H H3A 0.9283 0.6756 0.4813 0.116 Uiso calc 1 . .
H H3B 0.8200 0.6402 0.4644 0.116 Uiso calc 1 . .
H H3C 0.9084 0.5597 0.4702 0.116 Uiso calc 1 . .
C C4 0.6348(4) 0.3698(4) 0.56847(18) 0.0427(13) Uani d 1 . .
C C5 0.6225(4) 0.3000(4) 0.6021(2) 0.0522(15) Uani d 1 . .
H H5 0.6556 0.3103 0.6294 0.063 Uiso calc 1 . .
C C6 0.5610(5) 0.2130(4) 0.5963(2) 0.0551(16) Uani d 1 . .
H H6 0.5545 0.1655 0.6194 0.066 Uiso calc 1 . .
C C7 0.5103(5) 0.1976(4) 0.5565(2) 0.0517(15) Uani d 1 . .
C C8 0.5205(4) 0.2690(4) 0.5218(2) 0.0510(14) Uani d 1 . .
C C9 0.5818(4) 0.3541(4) 0.5282(2) 0.0515(15) Uani d 1 . .
H H9 0.5879 0.4021 0.5052 0.062 Uiso calc 1 . .
C C10 0.4688(5) 0.3237(5) 0.4481(2) 0.0682(19) Uani d 1 . .
H H10A 0.5383 0.3317 0.4371 0.082 Uiso calc 1 . .
H H10B 0.4457 0.3894 0.4596 0.082 Uiso calc 1 . .
C C11 0.4004(7) 0.2898(6) 0.4110(3) 0.105(3) Uani d 1 . .
H H11A 0.4035 0.3387 0.3868 0.158 Uiso calc 1 . .
H H11B 0.3311 0.2850 0.4218 0.158 Uiso calc 1 . .
H H11C 0.4224 0.2239 0.4003 0.158 Uiso calc 1 . .
C C12 0.4314(7) 0.0455(5) 0.5843(3) 0.094(3) Uani d 1 . .
H H12A 0.3892 -0.0107 0.5746 0.141 Uiso calc 1 . .
H H12B 0.3972 0.0818 0.6080 0.141 Uiso calc 1 . .
H H12C 0.4958 0.0196 0.5951 0.141 Uiso calc 1 . .
C C13 0.5795(4) 0.6082(4) 0.5895(2) 0.0465(14) Uani d 1 . .
C C14 0.5633(4) 0.6827(4) 0.62655(19) 0.0458(13) Uani d 1 . .
C C15 0.4952(5) 0.7644(4) 0.6297(2) 0.0596(16) Uani d 1 . .
H H15 0.4500 0.7810 0.6066 0.072 Uiso calc 1 . .
C C16 0.4988(5) 0.8195(5) 0.6693(2) 0.0572(16) Uani d 1 . .
H H16 0.4544 0.8748 0.6726 0.069 Uiso calc 1 . .
C C17 0.5642(4) 0.7971(4) 0.7039(2) 0.0545(15) Uani d 1 . .
H H17 0.5631 0.8369 0.7298 0.065 Uiso calc 1 . .
C C18 0.6331(4) 0.7144(4) 0.70054(19) 0.0447(13) Uani d 1 . .
C C19 0.6307(4) 0.6579(4) 0.66090(18) 0.0413(13) Uani d 1 . .
C C20 0.6915(4) 0.5690(4) 0.64645(18) 0.0413(12) Uani d 1 . .
C C21 0.7160(5) 0.7227(5) 0.7755(2) 0.0548(15) Uani d 1 . .
C C22 0.7870(6) 0.6629(6) 0.8051(2) 0.077(2) Uani d 1 . .
H H22A 0.8015 0.7018 0.8318 0.115 Uiso calc 1 . .
H H22B 0.8498 0.6494 0.7893 0.115 Uiso calc 1 . .
H H22C 0.7552 0.5991 0.8133 0.115 Uiso calc 1 . .
O O15 0.5512(8) 0.4488(8) 0.2500 0.157(4) Uani d 1 . .
C C45 0.433(4) 0.593(5) 0.245(3) 0.199(14) Uani d 0.5 A -1
H H45A 0.4890 0.6292 0.2320 0.298 Uiso calc 0.5 A -1
H H45B 0.3981 0.6368 0.2663 0.298 Uiso calc 0.5 A -1
H H45C 0.3855 0.5721 0.2222 0.298 Uiso calc 0.5 A -1
O O16 0.464(3) 0.462(3) 0.3131(11) 0.314(15) Uani d 0.5 A -1
C C46 0.473(3) 0.497(3) 0.2700(13) 0.187(10) Uani d 0.5 A -1
C C47 0.596(2) 0.371(2) 0.2723(10) 0.172(9) Uani d 0.5 A -1
H H47A 0.5479 0.3145 0.2769 0.207 Uiso calc 0.5 A -1
H H47B 0.6225 0.3929 0.3011 0.207 Uiso calc 0.5 A -1
C C48 0.683(5) 0.340(5) 0.239(2) 0.247(16) Uani d 0.5 A -1
H H48A 0.7057 0.2717 0.2459 0.371 Uiso calc 0.5 A -1
H H48B 0.7398 0.3868 0.2429 0.371 Uiso calc 0.5 A -1
H H48C 0.6584 0.3434 0.2090 0.371 Uiso calc 0.5 A -1

loop_
_atom_site_aniso_label
_atom_site_aniso_U_11
_atom_site_aniso_U_22
_atom_site_aniso_U_33
_atom_site_aniso_U_12
_atom_site_aniso_U_13
_atom_site_aniso_U_23
S1 0.0539(9) 0.0522(9) 0.0503(9) -0.0110(7) 0.0039(8) -0.0052(8)
O1 0.054(2) 0.075(3) 0.087(3) -0.008(2) -0.021(2) 0.001(3)
O2 0.083(3) 0.052(2) 0.069(3) -0.003(2) 0.008(2) -0.011(2)
O3 0.081(3) 0.055(2) 0.056(3) -0.021(2) -0.023(2) 0.008(2)
O4 0.080(3) 0.051(2) 0.080(3) -0.022(2) -0.001(2) 0.008(2)
O5 0.059(2) 0.073(3) 0.046(2) 0.001(2) -0.015(2) 0.007(2)
O6 0.062(3) 0.056(3) 0.046(2) 0.0124(19) -0.013(2) 0.0011(19)
O7 0.094(3) 0.071(3) 0.058(3) 0.010(3) 0.003(2) -0.020(2)
N1 0.042(2) 0.045(2) 0.039(3) 0.003(2) -0.006(2) 0.001(2)
N2 0.064(3) 0.053(3) 0.042(3) 0.012(3) -0.009(2) -0.007(2)
C1 0.043(3) 0.051(3) 0.033(3) -0.002(3) -0.003(3) 0.002(3)
C2 0.045(3) 0.047(3) 0.037(3) -0.005(2) 0.000(3) -0.005(3)
C3 0.089(5) 0.087(5) 0.055(4) -0.020(4) 0.020(4) 0.006(4)
C4 0.046(3) 0.047(3) 0.036(3) -0.001(3) -0.002(3) 0.003(3)
C5 0.062(4) 0.054(4) 0.041(3) -0.001(3) -0.001(3) 0.007(3)
C6 0.068(4) 0.044(3) 0.053(4) -0.008(3) 0.004(3) 0.012(3)
C7 0.060(4) 0.042(3) 0.054(4) -0.008(3) 0.004(3) 0.005(3)
C8 0.056(4) 0.044(3) 0.054(4) -0.004(3) -0.005(3) -0.002(3)
C9 0.056(4) 0.041(3) 0.058(4) -0.005(3) 0.000(3) 0.009(3)
C10 0.086(5) 0.054(4) 0.064(4) -0.006(4) -0.020(4) 0.002(3)
C11 0.141(8) 0.096(6) 0.080(6) -0.020(6) -0.048(6) 0.010(5)
C12 0.140(7) 0.061(4) 0.080(6) -0.040(5) 0.023(5) 0.006(4)
C13 0.046(3) 0.051(3) 0.043(3) -0.004(3) -0.007(3) 0.010(3)
C14 0.042(3) 0.048(3) 0.048(3) 0.001(3) -0.007(3) 0.006(3)
C15 0.048(3) 0.060(4) 0.070(4) 0.009(3) -0.010(3) 0.007(4)
C16 0.052(3) 0.049(4) 0.071(5) 0.016(3) -0.007(3) -0.005(3)
C17 0.052(3) 0.049(3) 0.063(4) -0.002(3) 0.003(3) -0.004(3)
C18 0.044(3) 0.043(3) 0.047(4) -0.003(2) 0.004(3) -0.003(3)
C19 0.043(3) 0.042(3) 0.040(3) -0.004(2) 0.000(3) 0.007(3)
C20 0.044(3) 0.044(3) 0.036(3) -0.005(3) -0.006(3) 0.007(3)
C21 0.056(4) 0.066(4) 0.042(4) 0.002(3) -0.001(3) -0.005(3)
C22 0.090(5) 0.079(5) 0.061(4) 0.005(4) -0.019(4) -0.002(4)
O15 0.129(5) 0.129(5) 0.213(12) 0.008(7) -0.052(6) -0.052(6)
C45 0.12(3) 0.17(3) 0.31(3) 0.01(2) -0.05(2) -0.060(18)
O16 0.29(3) 0.36(4) 0.29(2) 0.04(3) 0.001(18) -0.01(2)
C46 0.139(14) 0.155(19) 0.27(2) 0.004(12) -0.041(15) -0.074(16)
C47 0.143(19) 0.118(13) 0.26(2) 0.016(12) -0.084(15) -0.086(13)
C48 0.17(2) 0.24(5) 0.33(5) 0.03(3) -0.06(3) -0.15(3)

loop_
_atom_type_symbol
_atom_type_description
_atom_type_scat_dispersion_real
_atom_type_scat_dispersion_imag
_atom_type_scat_source
C C 0.0033 0.0016 'International Tables Vol C Tables 4.2.6.8 and 6.1.1.4'
H H 0.0000 0.0000 'International Tables Vol C Tables 4.2.6.8 and 6.1.1.4'
N N 0.0061 0.0033 'International Tables Vol C Tables 4.2.6.8 and 6.1.1.4'
O O 0.0106 0.0060 'International Tables Vol C Tables 4.2.6.8 and 6.1.1.4'
S S 0.1246 0.1234 'International Tables Vol C Tables 4.2.6.8 and 6.1.1.4'

loop_
_geom_angle_atom_site_label_1
_geom_angle_atom_site_label_2
_geom_angle_atom_site_label_3
_geom_angle
O1 S1 O2 118.1(3)
O1 S1 C2 108.6(3)
O1 S1 C3 108.8(3)
O2 S1 C2 108.8(3)
O2 S1 C3 108.6(3)
C3 S1 C2 102.8(3)
C8 O3 C10 117.8(4)
C7 O4 C12 115.4(5)
C13 N1 C1 125.7(4)
C20 N1 C1 123.9(4)
C20 N1 C13 110.2(4)
C18 N2 H2 115.3
C21 N2 H2 115.6
C21 N2 C18 129.0(5)
N1 C1 H1 107.1
N1 C1 C2 111.0(4)
N1 C1 C4 112.5(4)
C2 C1 H1 107.1
C2 C1 C4 111.6(4)
C4 C1 H1 107.1
S1 C2 H2A 108.6
S1 C2 H2B 108.6
C1 C2 S1 114.4(4)
C1 C2 H2A 108.6
C1 C2 H2B 108.6
H2A C2 H2B 107.6
S1 C3 H3A 109.5
S1 C3 H3B 109.5
S1 C3 H3C 109.5
H3A C3 H3B 109.5
H3A C3 H3C 109.5
H3B C3 H3C 109.5
C5 C4 C1 119.2(5)
C5 C4 C9 118.3(5)
C9 C4 C1 122.6(5)
C4 C5 H5 119.4
C4 C5 C6 121.2(5)
C6 C5 H5 119.4
C5 C6 H6 119.9
C7 C6 C5 120.1(5)
C7 C6 H6 119.9
O4 C7 C8 115.6(5)
C6 C7 O4 124.6(5)
C6 C7 C8 119.7(5)
O3 C8 C7 116.2(5)
O3 C8 C9 124.6(5)
C9 C8 C7 119.3(6)
C4 C9 H9 119.3
C8 C9 C4 121.4(5)
C8 C9 H9 119.3
O3 C10 H10A 109.9
O3 C10 H10B 109.9
O3 C10 C11 109.1(5)
H10A C10 H10B 108.3
C11 C10 H10A 109.9
C11 C10 H10B 109.9
C10 C11 H11A 109.5
C10 C11 H11B 109.5
C10 C11 H11C 109.5
H11A C11 H11B 109.5
H11A C11 H11C 109.5
H11B C11 H11C 109.5
O4 C12 H12A 109.5
O4 C12 H12B 109.5
O4 C12 H12C 109.5
H12A C12 H12B 109.5
H12A C12 H12C 109.5
H12B C12 H12C 109.5
O5 C13 N1 124.7(5)
O5 C13 C14 128.7(5)
N1 C13 C14 106.6(5)
C15 C14 C13 129.9(5)
C19 C14 C13 107.8(5)
C19 C14 C15 122.3(6)
C14 C15 H15 122.1
C16 C15 C14 115.7(6)
C16 C15 H15 122.1
C15 C16 H16 118.2
C17 C16 C15 123.6(5)
C17 C16 H16 118.2
C16 C17 H17 119.7
C16 C17 C18 120.5(6)
C18 C17 H17 119.7
N2 C18 C17 125.3(5)
C19 C18 N2 117.8(5)
C19 C18 C17 116.9(5)
C14 C19 C18 121.1(5)
C14 C19 C20 108.1(5)
C18 C19 C20 130.9(5)
O6 C20 N1 124.2(5)
O6 C20 C19 128.4(5)
N1 C20 C19 107.4(4)
O7 C21 N2 123.2(6)
O7 C21 C22 121.7(6)
N2 C21 C22 115.1(6)
C21 C22 H22A 109.5
C21 C22 H22B 109.5
C21 C22 H22C 109.5
H22A C22 H22B 109.5
H22A C22 H22C 109.5
H22B C22 H22C 109.5
C46 O15 C47 118(2)
H45A C45 H45B 109.5
H45A C45 H45C 109.5
H45B C45 H45C 109.5
C46 C45 H45A 109.5
C46 C45 H45B 109.5
C46 C45 H45C 109.5
O15 C46 C45 116(3)
O15 C46 O16 109(3)
O16 C46 C45 133(4)
O15 C47 H47A 111.5
O15 C47 H47B 111.5
O15 C47 C48 101(2)
H47A C47 H47B 109.3
C48 C47 H47A 111.5
C48 C47 H47B 111.5
C47 C48 H48A 109.5
C47 C48 H48B 109.5
C47 C48 H48C 109.5
H48A C48 H48B 109.5
H48A C48 H48C 109.5
H48B C48 H48C 109.5

loop_
_geom_bond_atom_site_label_1
_geom_bond_atom_site_label_2
_geom_bond_distance
S1 O1 1.436(5)
S1 O2 1.437(4)
S1 C2 1.768(5)
S1 C3 1.737(6)
O3 C8 1.373(7)
O3 C10 1.431(7)
O4 C7 1.379(7)
O4 C12 1.438(7)
O5 C13 1.208(6)
O6 C20 1.216(6)
O7 C21 1.222(7)
N1 C1 1.474(6)
N1 C13 1.402(7)
N1 C20 1.396(7)
N2 H2 0.8597
N2 C18 1.401(7)
N2 C21 1.346(7)
C1 H1 0.9800
C1 C2 1.522(7)
C1 C4 1.526(7)
C2 H2A 0.9700
C2 H2B 0.9700
C3 H3A 0.9600
C3 H3B 0.9600
C3 H3C 0.9600
C4 C5 1.361(7)
C4 C9 1.399(8)
C5 H5 0.9300
C5 C6 1.399(8)
C6 H6 0.9300
C6 C7 1.369(8)
C7 C8 1.398(8)
C8 C9 1.379(7)
C9 H9 0.9300
C10 H10A 0.9700
C10 H10B 0.9700
C10 C11 1.487(9)
C11 H11A 0.9600
C11 H11B 0.9600
C11 H11C 0.9600
C12 H12A 0.9600
C12 H12B 0.9600
C12 H12C 0.9600
C13 C14 1.484(8)
C14 C15 1.390(8)
C14 C19 1.386(7)
C15 H15 0.9300
C15 C16 1.380(9)
C16 H16 0.9300
C16 C17 1.369(8)
C17 H17 0.9300
C17 C18 1.406(7)
C18 C19 1.391(7)
C19 C20 1.468(7)
C21 C22 1.496(8)
C22 H22A 0.9600
C22 H22B 0.9600
C22 H22C 0.9600
O15 C46 1.34(3)
O15 C47 1.34(2)
C45 H45A 0.9600
C45 H45B 0.9600
C45 H45C 0.9600
C45 C46 1.54(2)
O16 C46 1.37(4)
C47 H47A 0.9700
C47 H47B 0.9700
C47 C48 1.56(2)
C48 H48A 0.9600
C48 H48B 0.9600
C48 H48C 0.9600

loop_
_geom_hbond_atom_site_label_D
_geom_hbond_atom_site_label_H
_geom_hbond_atom_site_label_A
_geom_hbond_site_symmetry_A
_geom_hbond_distance_DH
_geom_hbond_distance_HA
_geom_hbond_distance_DA
_geom_hbond_angle_DHA
N2 H2 O6 . 0.86 2.29 2.974(6) 136.3
C2 H2A O5 6_556 0.97 2.33 3.171(7) 145.2
C2 H2A O5 . 0.97 2.46 3.087(7) 121.7
C2 H2B O7 7_646 0.97 2.56 3.524(7) 172.6
C3 H3A O6 4_564 0.96 2.44 3.132(7) 128.6
C3 H3B O2 6_556 0.96 2.65 3.476(9) 144.8
C6 H6 O1 7_646 0.93 2.49 3.403(8) 166.6
C9 H9 O5 6_556 0.93 2.48 3.408(7) 177.1
C12 H12A O7 4_454 0.96 2.65 3.595(9) 168.8
C17 H17 O7 . 0.93 2.31 2.896(8) 120.3

loop_
_geom_torsion_atom_site_label_1
_geom_torsion_atom_site_label_2
_geom_torsion_atom_site_label_3
_geom_torsion_atom_site_label_4
_geom_torsion
O1 S1 C2 C1 58.1(5)
O2 S1 C2 C1 -71.7(5)
O3 C8 C9 C4 -179.9(5)
O4 C7 C8 O3 1.6(8)
O4 C7 C8 C9 -179.0(5)
O5 C13 C14 C15 -0.1(10)
O5 C13 C14 C19 179.8(6)
N1 C1 C2 S1 61.0(5)
N1 C1 C4 C5 -78.2(6)
N1 C1 C4 C9 102.4(6)
N1 C13 C14 C15 179.3(6)
N1 C13 C14 C19 -0.8(6)
N2 C18 C19 C14 178.1(5)
N2 C18 C19 C20 -2.3(9)
C1 N1 C13 O5 4.6(8)
C1 N1 C13 C14 -174.8(5)
C1 N1 C20 O6 -4.8(8)
C1 N1 C20 C19 175.2(4)
C1 C4 C5 C6 -177.7(5)
C1 C4 C9 C8 177.8(5)
C2 C1 C4 C5 156.3(5)
C2 C1 C4 C9 -23.2(7)
C3 S1 C2 C1 173.3(4)
C4 C1 C2 S1 -172.6(4)
C4 C5 C6 C7 -1.2(9)
C5 C4 C9 C8 -1.7(8)
C5 C6 C7 O4 179.0(5)
C5 C6 C7 C8 0.2(9)
C6 C7 C8 O3 -179.4(5)
C6 C7 C8 C9 -0.1(9)
C7 C8 C9 C4 0.8(8)
C8 O3 C10 C11 -176.3(6)
C9 C4 C5 C6 1.9(8)
C10 O3 C8 C7 175.3(5)
C10 O3 C8 C9 -4.0(8)
C12 O4 C7 C6 6.5(9)
C12 O4 C7 C8 -174.7(6)
C13 N1 C1 C2 54.0(6)
C13 N1 C1 C4 -71.9(6)
C13 N1 C20 O6 179.6(5)
C13 N1 C20 C19 -0.4(6)
C13 C14 C15 C16 179.8(6)
C13 C14 C19 C18 -179.7(5)
C13 C14 C19 C20 0.6(6)
C14 C15 C16 C17 0.0(9)
C14 C19 C20 O6 179.9(5)
C14 C19 C20 N1 -0.2(6)
C15 C14 C19 C18 0.1(8)
C15 C14 C19 C20 -179.5(5)
C15 C16 C17 C18 0.1(10)
C16 C17 C18 N2 -178.1(6)
C16 C17 C18 C19 -0.1(8)
C17 C18 C19 C14 0.0(8)
C17 C18 C19 C20 179.5(5)
C18 N2 C21 O7 -6.1(10)
C18 N2 C21 C22 173.5(6)
C18 C19 C20 O6 0.3(10)
C18 C19 C20 N1 -179.8(5)
C19 C14 C15 C16 -0.1(9)
C20 N1 C1 C2 -120.9(5)
C20 N1 C1 C4 113.2(5)
C20 N1 C13 O5 -179.8(5)
C20 N1 C13 C14 0.7(6)
C21 N2 C18 C17 -0.4(9)
C21 N2 C18 C19 -178.4(6)
C46 O15 C47 C48 -177(4)
C47 O15 C46 C45 174(5)
C47 O15 C46 O16 7(4)

_cod_database_fobs_code 2020734
